data_2010471
loop_
_publ_author_name
'B. Satish Goud'
'Kaliyamoorthy Panneerselvam'
'David E. Zacharias'
'Gautam R. Desiraju'

_publ_section_title
;
4,6-Dimethyl-2-(4-nitrobenzylidene)-3(2H)-benzofuranone
;
_journal_name_full 'Acta Crystallographica Section C'
_journal_page_first 265
_journal_page_last 267
_journal_volume 51
_journal_year 1995
_chemical_formula_sum 'C17 H13 N O4'
_chemical_formula_weight 295.28
_chemical_melting_point 128
_chemical_name_common aurone
_space_group_IT_number 2
_symmetry_cell_setting triclinic
_symmetry_space_group_name_Hall '-P 1'
_symmetry_space_group_name_H-M 'P -1'
_cell_angle_alpha 93.46(2)
_cell_angle_beta 96.88(2)
_cell_angle_gamma 113.43(2)
_cell_formula_units_Z 4
_cell_length_a 8.1610(10)
_cell_length_b 8.2220(10)
_cell_length_c 23.113(2)
_cell_measurement_temperature 293(2)
_cell_volume 1402.8(3)
_diffrn_ambient_temperature 293(2)
_exptl_crystal_density_diffrn 1.398
_refine_ls_R_factor_obs 0.0576
_refine_ls_wR_factor_obs 0.1494
_cod_depositor_comments
;
The following automatic conversions were performed:
'_symmetry_cell_setting' value 'Triclinic' changed to 'triclinic'
according to '/home/saulius/struct/CIF-dictionaries/cif_core.dic'
dictionary named 'cif_core.dic' version 2.4.1 from 2010-06-29.

Automatic conversion script
Id: cif_fix_enum 1527 2010-12-29 10:47:43Z saulius 
;
_cod_database_code 2010471

loop_
_symmetry_equiv_pos_as_xyz
'x, y, z'
'-x, -y, -z'

loop_
_atom_site_aniso_label
_atom_site_aniso_U_11
_atom_site_aniso_U_22
_atom_site_aniso_U_33
_atom_site_aniso_U_12
_atom_site_aniso_U_13
_atom_site_aniso_U_23
C1A 0.0427(9) 0.0482(10) 0.0418(9) 0.0220(8) 0.0071(7) 0.0122(8)
C2A 0.0524(11) 0.0536(12) 0.0394(9) 0.0230(9) -0.0025(8) 0.0032(8)
C3A 0.0507(11) 0.0467(11) 0.0445(10) 0.0212(9) -0.0011(8) 0.0019(9)
C4A 0.0389(9) 0.0458(10) 0.0415(9) 0.0174(8) 0.0031(7) 0.0076(8)
C5A 0.0434(10) 0.0483(11) 0.0414(9) 0.0187(8) -0.0015(8) 0.0029(8)
C6A 0.0473(10) 0.0445(10) 0.0437(9) 0.0190(9) 0.0041(8) 0.0059(8)
C7A 0.0433(10) 0.0437(10) 0.0446(9) 0.0184(8) 0.0009(8) 0.0043(8)
C8A 0.0426(9) 0.0414(10) 0.0432(9) 0.0189(8) 0.0040(7) 0.0054(8)
C9A 0.0444(10) 0.0430(10) 0.0456(9) 0.0199(8) 0.0054(8) 0.0064(8)
C10A 0.0405(9) 0.0425(10) 0.0407(9) 0.0186(8) 0.0093(7) 0.0094(8)
C11A 0.0437(10) 0.0494(11) 0.0451(9) 0.0237(8) 0.0090(8) 0.0136(8)
C12A 0.0459(10) 0.0595(12) 0.0400(9) 0.0257(9) 0.0037(8) 0.0112(9)
C13A 0.0447(10) 0.0536(11) 0.0399(9) 0.0209(9) 0.0049(7) 0.0045(8)
C14A 0.0486(10) 0.0427(10) 0.0456(10) 0.0203(9) 0.0046(8) 0.0054(8)
C15A 0.0420(9) 0.0449(10) 0.0367(8) 0.0212(8) 0.0058(7) 0.0096(7)
C16A 0.074(2) 0.0555(13) 0.0635(14) 0.0371(13) -0.0029(12) 0.0133(11)
C17A 0.067(2) 0.069(2) 0.0474(12) 0.0259(13) -0.0053(11) -0.0041(11)
N1A 0.0549(10) 0.0585(11) 0.0486(9) 0.0298(9) 0.0067(7) 0.0164(8)
O1A 0.0897(12) 0.0605(10) 0.0669(10) 0.0455(9) 0.0086(9) 0.0157(8)
O2A 0.0967(13) 0.0805(12) 0.0600(9) 0.0464(11) -0.0180(9) 0.0130(9)
O3A 0.0504(7) 0.0441(7) 0.0420(6) 0.0238(6) -0.0022(5) 0.0065(6)
O4A 0.0727(10) 0.0460(8) 0.0633(9) 0.0280(8) -0.0073(8) -0.0016(7)
C1B 0.0485(10) 0.0395(9) 0.0399(9) 0.0182(8) 0.0003(7) -0.0010(7)
C2B 0.0553(11) 0.0477(11) 0.0390(9) 0.0234(9) -0.0013(8) 0.0069(8)
C3B 0.0488(11) 0.0505(11) 0.0441(9) 0.0251(9) -0.0015(8) 0.0082(8)
C4B 0.0496(10) 0.0364(9) 0.0422(9) 0.0185(8) -0.0018(7) 0.0030(7)
C5B 0.0553(11) 0.0493(11) 0.0448(10) 0.0273(9) 0.0002(8) 0.0100(8)
C6B 0.0517(11) 0.0482(11) 0.0480(10) 0.0276(9) -0.0018(8) 0.0064(8)
C7B 0.0482(10) 0.0428(10) 0.0474(10) 0.0216(9) -0.0004(8) 0.0049(8)
C8B 0.0473(10) 0.0415(10) 0.0424(9) 0.0206(8) -0.0036(7) 0.0005(8)
C9B 0.0489(10) 0.0416(10) 0.0436(9) 0.0226(8) -0.0024(8) 0.0013(8)
C10B 0.0453(10) 0.0347(9) 0.0415(9) 0.0182(8) -0.0033(7) -0.0001(7)
C11B 0.0493(10) 0.0391(9) 0.0465(10) 0.0201(8) 0.0023(8) -0.0003(8)
C12B 0.0577(12) 0.0436(10) 0.0446(10) 0.0212(9) 0.0049(9) 0.0049(8)
C13B 0.0551(11) 0.0402(10) 0.0452(10) 0.0186(9) -0.0065(8) 0.0024(8)
C14B 0.0465(11) 0.0468(11) 0.0475(10) 0.0225(9) -0.0047(8) 0.0014(8)
C15B 0.0451(10) 0.0388(9) 0.0410(9) 0.0177(8) -0.0013(7) -0.0010(7)
C16B 0.0555(13) 0.065(2) 0.0667(14) 0.0315(12) 0.0132(11) 0.0149(13)
C17B 0.071(2) 0.063(2) 0.0587(14) 0.0300(13) -0.0095(12) 0.0145(12)
N1B 0.0561(10) 0.0512(10) 0.0481(9) 0.0220(8) 0.0060(7) 0.0018(8)
O1B 0.0596(10) 0.0944(13) 0.0754(11) 0.0432(10) 0.0132(8) 0.0171(10)
O2B 0.0803(12) 0.0821(12) 0.0678(10) 0.0385(10) 0.0274(9) 0.0287(9)
O3B 0.0462(7) 0.0550(8) 0.0447(7) 0.0250(6) 0.0028(5) 0.0086(6)
O4B 0.0577(9) 0.0690(10) 0.0574(8) 0.0380(8) 0.0007(7) 0.0154(7)

loop_
_atom_site_label
_atom_site_fract_x
_atom_site_fract_y
_atom_site_fract_z
_atom_site_U_iso_or_equiv
_atom_site_thermal_displace_type
_atom_site_calc_flag
_atom_site_refinement_flags
_atom_site_occupancy
_atom_site_disorder_group
_atom_site_type_symbol
C1A -0.1246(2) 0.6071(3) -0.18484(8) 0.0428(4) Uani d . 1 . C
C2A -0.1726(3) 0.4342(3) -0.20835(8) 0.0490(5) Uani d . 1 . C
C3A -0.1143(3) 0.3257(3) -0.17585(9) 0.0478(4) Uani d . 1 . C
C4A -0.0081(2) 0.3902(3) -0.12047(8) 0.0422(4) Uani d . 1 . C
C5A 0.0399(3) 0.5681(3) -0.09862(8) 0.0452(4) Uani d . 1 . C
C6A -0.0175(3) 0.6783(3) -0.13061(8) 0.0454(4) Uani d . 1 . C
C7A 0.0484(3) 0.2678(3) -0.08903(8) 0.0442(4) Uani d . 1 . C
C8A 0.1578(2) 0.3002(3) -0.03776(8) 0.0421(4) Uani d . 1 . C
C9A 0.2212(3) 0.1710(3) -0.00981(8) 0.0438(4) Uani d . 1 . C
C10A 0.3398(2) 0.2757(2) 0.04380(8) 0.0402(4) Uani d . 1 . C
C11A 0.4428(3) 0.2374(3) 0.08990(8) 0.0440(4) Uani d . 1 . C
C12A 0.5384(3) 0.3739(3) 0.13482(8) 0.0472(4) Uani d . 1 . C
C13A 0.5374(3) 0.5434(3) 0.13519(8) 0.0460(4) Uani d . 1 . C
C14A 0.4370(3) 0.5810(3) 0.08861(8) 0.0453(4) Uani d . 1 . C
C15A 0.3412(2) 0.4444(3) 0.04496(7) 0.0399(4) Uani d . 1 . C
C16A 0.4500(4) 0.0581(3) 0.09021(12) 0.0620(6) Uani d . 1 . C
C17A 0.6420(4) 0.6862(4) 0.18535(11) 0.0637(6) Uani d . 1 . C
N1A -0.1931(2) 0.7212(3) -0.21728(7) 0.0516(4) Uani d . 1 . N
O1A -0.1571(3) 0.8723(2) -0.19518(7) 0.0676(4) Uani d . 1 . O
O2A -0.2876(3) 0.6565(3) -0.26524(7) 0.0783(5) Uani d . 1 . O
O3A 0.2342(2) 0.4627(2) -0.00340(5) 0.0448(3) Uani d . 1 . O
O4A 0.1822(2) 0.0182(2) -0.02998(7) 0.0615(4) Uani d . 1 . O
H2A -0.241(3) 0.395(3) -0.2473(10) 0.060(6) Uiso d . 1 . H
H3A -0.143(3) 0.205(4) -0.1927(11) 0.067(7) Uiso d . 1 . H
H5A 0.109(3) 0.613(3) -0.0612(10) 0.050(6) Uiso d . 1 . H
H6A 0.012(3) 0.800(4) -0.1146(10) 0.064(7) Uiso d . 1 . H
H7A 0.010(3) 0.145(3) -0.1077(9) 0.051(6) Uiso d . 1 . H
H12A 0.609(3) 0.346(3) 0.1666(8) 0.041(5) Uiso d . 1 . H
H14A 0.435(3) 0.699(3) 0.0880(9) 0.051(6) Uiso d . 1 . H
H161A 0.514(4) 0.046(4) 0.1260(14) 0.096(10) Uiso d . 1 . H
H162A 0.332(6) -0.044(5) 0.0726(16) 0.119(12) Uiso d . 1 . H
H163A 0.496(7) 0.003(7) 0.058(2) 0.176(19) Uiso d . 1 . H
H171A 0.673(5) 0.795(5) 0.1710(15) 0.112(12) Uiso d . 1 . H
H172A 0.585(5) 0.668(5) 0.2195(17) 0.125(13) Uiso d . 1 . H
H173A 0.768(6) 0.698(5) 0.1991(16) 0.129(13) Uiso d . 1 . H
C1B 0.6165(3) 0.9938(3) 0.31312(8) 0.0434(4) Uani d . 1 . C
C2B 0.4717(3) 1.0309(3) 0.29125(8) 0.0473(4) Uani d . 1 . C
C3B 0.3303(3) 0.9921(3) 0.32235(8) 0.0470(4) Uani d . 1 . C
C4B 0.3318(3) 0.9181(2) 0.37540(8) 0.0433(4) Uani d . 1 . C
C5B 0.4803(3) 0.8804(3) 0.39568(9) 0.0484(5) Uani d . 1 . C
C6B 0.6217(3) 0.9174(3) 0.36470(9) 0.0478(5) Uani d . 1 . C
C7B 0.1792(3) 0.8865(3) 0.40664(8) 0.0459(4) Uani d . 1 . C
C8B 0.1483(3) 0.8220(3) 0.45776(8) 0.0441(4) Uani d . 1 . C
C9B -0.0191(3) 0.7845(3) 0.48448(8) 0.0444(4) Uani d . 1 . C
C10B 0.0117(2) 0.7074(2) 0.53795(8) 0.0410(4) Uani d . 1 . C
C11B -0.0930(3) 0.6403(3) 0.58150(8) 0.0450(4) Uani d . 1 . C
C12B -0.0169(3) 0.5748(3) 0.62624(9) 0.0488(4) Uani d . 1 . C
C13B 0.1535(3) 0.5705(3) 0.62777(8) 0.0485(5) Uani d . 1 . C
C14B 0.2550(3) 0.6364(3) 0.58373(8) 0.0471(4) Uani d . 1 . C
C15B 0.1801(3) 0.7036(2) 0.54015(8) 0.0424(4) Uani d . 1 . C
C16B -0.2793(3) 0.6343(4) 0.57922(12) 0.0597(6) Uani d . 1 . C
C17B 0.2243(4) 0.4922(4) 0.67680(12) 0.0648(7) Uani d . 1 . C
N1B 0.7724(2) 1.0423(2) 0.28230(7) 0.0521(4) Uani d . 1 . N
O1B 0.8930(2) 0.9957(3) 0.29931(8) 0.0721(5) Uani d . 1 . O
O2B 0.7767(3) 1.1294(3) 0.24088(8) 0.0727(5) Uani d . 1 . O
O3B 0.2651(2) 0.7714(2) 0.49296(6) 0.0475(3) Uani d . 1 . O
O4B -0.1491(2) 0.8119(2) 0.46372(6) 0.0579(4) Uani d . 1 . O
H2B 0.479(3) 1.094(3) 0.2555(10) 0.062(6) Uiso d . 1 . H
H3B 0.229(3) 1.017(3) 0.3072(9) 0.046(5) Uiso d . 1 . H
H5B 0.484(3) 0.830(4) 0.4325(11) 0.072(7) Uiso d . 1 . H
H6B 0.718(3) 0.893(3) 0.3765(10) 0.062(7) Uiso d . 1 . H
H7B 0.086(3) 0.915(3) 0.3885(9) 0.047(5) Uiso d . 1 . H
H12B -0.084(3) 0.531(3) 0.6554(9) 0.047(6) Uiso d . 1 . H
H14B 0.372(3) 0.635(3) 0.5839(10) 0.061(7) Uiso d . 1 . H
H161B -0.295(5) 0.723(5) 0.5575(14) 0.105(11) Uiso d . 1 . H
H162B -0.374(6) 0.529(6) 0.5544(19) 0.147(15) Uiso d . 1 . H
H163B -0.326(5) 0.611(5) 0.6126(15) 0.105(11) Uiso d . 1 . H
H171B 0.203(7) 0.508(7) 0.714(2) 0.18(2) Uiso d . 1 . H
H172B 0.177(6) 0.373(6) 0.6687(17) 0.129(14) Uiso d . 1 . H
H173B 0.344(5) 0.530(5) 0.6798(15) 0.108(12) Uiso d . 1 . H

loop_
_geom_bond_atom_site_label_1
_geom_bond_atom_site_label_2
_geom_bond_site_symmetry_2
_geom_bond_distance
_geom_bond_publ_flag
C1A C2A . 1.372(3) ?
C1A C6A . 1.385(3) ?
C1A N1A . 1.469(2) ?
C2A C3A . 1.386(3) ?
C2A H2A . 0.96(2) ?
C3A C4A . 1.399(3) ?
C3A H3A . 0.97(3) ?
C4A C5A . 1.399(3) ?
C4A C7A . 1.460(2) ?
C5A C6A . 1.387(3) ?
C5A H5A . 0.94(2) ?
C6A H6A . 0.97(3) ?
C7A C8A . 1.338(3) ?
C7A H7A . 0.98(2) ?
C8A O3A . 1.377(2) ?
C8A C9A . 1.501(2) ?
C9A O4A . 1.213(2) ?
C9A C10A . 1.461(3) ?
C10A C15A . 1.381(3) ?
C10A C11A . 1.406(2) ?
C11A C12A . 1.384(3) ?
C11A C16A . 1.499(3) ?
C12A C13A . 1.396(3) ?
C12A H12A . 0.97(2) ?
C13A C14A . 1.399(3) ?
C13A C17A . 1.501(3) ?
C14A C15A . 1.366(3) ?
C14A H14A . 0.98(2) ?
C15A O3A . 1.388(2) ?
C16A H161A . 0.96(3) ?
C16A H162A . 1.01(4) ?
C16A H163A . 1.03(5) ?
C17A H171A . 0.92(4) ?
C17A H172A . 0.96(4) ?
C17A H173A . 1.00(4) ?
N1A O1A . 1.219(2) ?
N1A O2A . 1.226(2) ?
C1B C2B . 1.381(3) ?
C1B C6B . 1.384(3) ?
C1B N1B . 1.460(3) ?
C2B C3B . 1.373(3) ?
C2B H2B . 1.00(2) ?
C3B C4B . 1.402(2) ?
C3B H3B . 0.96(2) ?
C4B C5B . 1.402(3) ?
C4B C7B . 1.456(3) ?
C5B C6B . 1.371(3) ?
C5B H5B . 0.97(2) ?
C6B H6B . 0.90(2) ?
C7B C8B . 1.335(3) ?
C7B H7B . 0.94(2) ?
C8B O3B . 1.383(2) ?
C8B C9B . 1.494(3) ?
C9B O4B . 1.220(2) ?
C9B C10B . 1.463(2) ?
C10B C15B . 1.382(3) ?
C10B C11B . 1.395(3) ?
C11B C12B . 1.387(3) ?
C11B C16B . 1.496(3) ?
C12B C13B . 1.401(3) ?
C12B H12B . 0.92(2) ?
C13B C14B . 1.388(3) ?
C13B C17B . 1.503(3) ?
C14B C15B . 1.372(2) ?
C14B H14B . 0.96(3) ?
C15B O3B . 1.389(2) ?
C16B H161B . 0.95(4) ?
C16B H162B . 0.99(5) ?
C16B H163B . 0.90(3) ?
C17B H171B . 0.91(5) ?
C17B H172B . 0.90(4) ?
C17B H173B . 0.89(4) ?
N1B O1B . 1.223(2) ?
N1B O2B . 1.225(2) ?

loop_
_cod_related_entry_id
_cod_related_entry_database
_cod_related_entry_code
1 ChemSpider 23682450
